data_2241046
loop_
_publ_author_name
'Cooley, Tyler A.'
'Riley, Sean'
'Biros, Shannon M.'
'Staples, Richard J.'
'Ngassa, Felix N.'

_publ_section_title
;
 Crystal structure of 2,4-dinitrophenyl 4-methylbenzenesulfonate: a new
 polymorph
;
_journal_coeditor_code PK2562
_journal_issue 9
_journal_name_full 'Acta Crystallographica Section E'
_journal_page_first 1085
_journal_page_last 1088
_journal_paper_doi 10.1107/S2056989015015650
_journal_volume 71
_journal_year 2015
_chemical_formula_iupac 'C13 H10 N2 O7 S'
_chemical_formula_moiety 'C13 H10 N2 O7 S'
_chemical_formula_sum 'C13 H10 N2 O7 S'
_chemical_formula_weight 338.29
_chemical_name_systematic
;
2,4-Dinitrophenyl 4-methylbenzenesulfonate
;
_space_group_crystal_system orthorhombic
_space_group_IT_number 33
_space_group_name_Hall 'P 2c -2n'
_space_group_name_H-M_alt 'P n a 21'
_symmetry_space_group_name_Hall 'P 2c -2n'
_symmetry_space_group_name_H-M 'P n a 21'
_atom_sites_solution_hydrogens geom
_audit_creation_method
;
Olex2 1.2He T
(compiled 2015.01.26 svn.r3151 for OlexSys, GUI svn.r4998)
;
_cell_angle_alpha 90
_cell_angle_beta 90
_cell_angle_gamma 90
_cell_formula_units_Z 4
_cell_length_a 14.7716(12)
_cell_length_b 12.6403(11)
_cell_length_c 7.6734(6)
_cell_measurement_reflns_used 5781
_cell_measurement_temperature 173(2)
_cell_measurement_theta_max 25.355
_cell_measurement_theta_min 2.758
_cell_volume 1432.8(2)
_computing_cell_refinement
;
SAINT (Bruker, 2013)
;
_computing_data_collection
;
APEX2 (Bruker, 2013)
;
_computing_data_reduction
;
SAINT (Bruker, 2013)
;
_computing_molecular_graphics
;
CrystalMaker (Palmer, 2007)
;
_computing_publication_material
;
Olex2 (Dolomanov <i>et al.</i>,  2009; Bourhis <i>et al.</i>,
2015)
;
_computing_structure_refinement
;
SHELXL (Sheldrick, 2015)
;
_computing_structure_solution
;
XS (Sheldrick, 2008)
;
_diffrn_ambient_temperature 173(2)
_diffrn_detector_area_resol_mean 8
_diffrn_measured_fraction_theta_full 1.000
_diffrn_measured_fraction_theta_max 1.000
_diffrn_measurement_device_type 'Bruker APEXII CCD'
_diffrn_measurement_method '\f and \w scans'
_diffrn_radiation_monochromator graphite
_diffrn_radiation_type MoK\a
_diffrn_radiation_wavelength 0.71073
_diffrn_reflns_av_R_equivalents 0.0361
_diffrn_reflns_limit_h_max 17
_diffrn_reflns_limit_h_min -17
_diffrn_reflns_limit_k_max 15
_diffrn_reflns_limit_k_min -15
_diffrn_reflns_limit_l_max 9
_diffrn_reflns_limit_l_min -9
_diffrn_reflns_number 11432
_diffrn_reflns_theta_full 25.242
_diffrn_reflns_theta_max 25.362
_diffrn_reflns_theta_min 2.121
_exptl_absorpt_coefficient_mu 0.266
_exptl_absorpt_correction_T_max 0.7452
_exptl_absorpt_correction_T_min 0.6857
_exptl_absorpt_correction_type multi-scan
_exptl_absorpt_process_details
;
(SADABS; Bruker, 2014)
;
_exptl_crystal_colour yellow
_exptl_crystal_density_diffrn 1.568
_exptl_crystal_description chunk
_exptl_crystal_F_000 696
_exptl_crystal_size_max 0.265
_exptl_crystal_size_mid 0.206
_exptl_crystal_size_min 0.202
_refine_diff_density_max 0.180
_refine_diff_density_min -0.179
_refine_ls_abs_structure_details
;
Flack <i>x</i> determined using 970 quotients
[(<i>I</i>^+^)-(<i>I</i>^-^)]/[(<i>I</i>^+^)+(<i>I</i>^-^)]
(Parsons <i>et al.</i>,  2013).
;
_refine_ls_abs_structure_Flack -0.02(4)
_refine_ls_extinction_method none
_refine_ls_goodness_of_fit_ref 1.050
_refine_ls_hydrogen_treatment constr
_refine_ls_matrix_type full
_refine_ls_number_parameters 209
_refine_ls_number_reflns 2624
_refine_ls_number_restraints 1
_refine_ls_restrained_S_all 1.049
_refine_ls_R_factor_all 0.0404
_refine_ls_R_factor_gt 0.0342
_refine_ls_shift/su_max 0.000
_refine_ls_shift/su_mean 0.000
_refine_ls_structure_factor_coef Fsqd
_refine_ls_weighting_details 'w=1/[\s^2^(Fo^2^)+(0.0448P)^2^+0.2683P] where P=(Fo^2^+2Fc^2^)/3'
_refine_ls_weighting_scheme calc
_refine_ls_wR_factor_gt 0.0826
_refine_ls_wR_factor_ref 0.0876
_reflns_number_gt 2326
_reflns_number_total 2624
_reflns_threshold_expression 'I > 2\s(I)'
_cod_data_source_file pk2562sup1.cif
_cod_data_source_block I
_cod_database_code 2241046
_shelx_space_group_comment
;
The symmetry employed for this shelxl refinement is uniquely defined
by the following loop, which should always be used as a source of
symmetry information in preference to the above space-group names.
They are only intended as comments.
;
_shelx_estimated_absorpt_t_min 0.933
_shelx_estimated_absorpt_t_max 0.948
_shelxl_version_number 2.014

loop_
_space_group_symop_operation_xyz
'x, y, z'
'-x, -y, z+1/2'
'-x+1/2, y+1/2, z+1/2'
'x+1/2, -y+1/2, z'

loop_
_atom_site_type_symbol
_atom_site_label
_atom_site_fract_x
_atom_site_fract_y
_atom_site_fract_z
_atom_site_U_iso_or_equiv
_atom_site_adp_type
_atom_site_calc_flag
_atom_site_occupancy
S S1 0.84591(5) 0.72917(7) 0.62435(14) 0.0377(2) Uani d 1
O O1 0.92559(18) 0.7834(2) 0.5749(4) 0.0520(8) Uani d 1
O O2 0.84576(18) 0.6573(2) 0.7657(4) 0.0480(8) Uani d 1
O O3 0.82059(18) 0.6622(2) 0.4489(3) 0.0393(6) Uani d 1
O O4 0.7331(2) 0.7555(3) 0.1741(4) 0.0698(10) Uani d 1
O O5 0.6041(2) 0.8003(2) 0.2866(5) 0.0622(9) Uani d 1
O O6 0.43774(19) 0.4573(2) 0.3474(4) 0.0569(8) Uani d 1
O O7 0.5026(2) 0.3344(2) 0.4987(4) 0.0552(8) Uani d 1
N N1 0.6675(2) 0.7407(3) 0.2684(5) 0.0447(8) Uani d 1
N N2 0.5033(2) 0.4212(3) 0.4265(4) 0.0409(7) Uani d 1
C C1 0.5319(3) 1.0307(3) 0.6779(6) 0.0526(11) Uani d 1
H H1A 0.4769 0.9950 0.6376 0.079 Uiso calc 1
H H1B 0.5436 1.0927 0.6047 0.079 Uiso calc 1
H H1C 0.5240 1.0531 0.7991 0.079 Uiso calc 1
C C2 0.6109(2) 0.9555(3) 0.6659(5) 0.0383(9) Uani d 1
C C3 0.6881(3) 0.9821(3) 0.5730(5) 0.0391(9) Uani d 1
H H3 0.6911 1.0490 0.5167 0.047 Uiso calc 1
C C4 0.7608(2) 0.9138(3) 0.5602(4) 0.0360(8) Uani d 1
H H4 0.8130 0.9328 0.4950 0.043 Uiso calc 1
C C5 0.7559(2) 0.8168(2) 0.6448(4) 0.0299(7) Uani d 1
C C6 0.6796(2) 0.7879(3) 0.7391(4) 0.0345(8) Uani d 1
H H6 0.6770 0.7214 0.7966 0.041 Uiso calc 1
C C7 0.6077(2) 0.8575(3) 0.7480(5) 0.0373(8) Uani d 1
H H7 0.5551 0.8380 0.8114 0.045 Uiso calc 1
C C8 0.7418(2) 0.6020(3) 0.4478(5) 0.0323(8) Uani d 1
C C9 0.6651(2) 0.6401(3) 0.3637(4) 0.0307(7) Uani d 1
C C10 0.5859(2) 0.5833(3) 0.3596(5) 0.0337(8) Uani d 1
H H10 0.5329 0.6110 0.3061 0.040 Uiso calc 1
C C11 0.5861(2) 0.4846(3) 0.4361(5) 0.0323(8) Uani d 1
C C12 0.6613(2) 0.4440(3) 0.5188(5) 0.0363(8) Uani d 1
H H12 0.6593 0.3754 0.5693 0.044 Uiso calc 1
C C13 0.7395(2) 0.5035(3) 0.5279(5) 0.0362(8) Uani d 1
H H13 0.7911 0.4774 0.5880 0.043 Uiso calc 1

loop_
_atom_site_aniso_label
_atom_site_aniso_U_11
_atom_site_aniso_U_22
_atom_site_aniso_U_33
_atom_site_aniso_U_12
_atom_site_aniso_U_13
_atom_site_aniso_U_23
S1 0.0284(4) 0.0403(4) 0.0443(5) 0.0001(4) -0.0037(5) 0.0048(5)
O1 0.0275(12) 0.0566(16) 0.072(2) -0.0066(12) 0.0026(13) 0.0053(15)
O2 0.0478(17) 0.0453(15) 0.0507(17) 0.0058(12) -0.0094(13) 0.0130(13)
O3 0.0330(13) 0.0407(14) 0.0444(15) 0.0004(12) 0.0077(11) -0.0014(12)
O4 0.077(2) 0.069(2) 0.063(2) -0.0155(17) 0.0088(18) 0.0306(17)
O5 0.073(2) 0.0364(14) 0.077(2) 0.0159(15) -0.0244(17) 0.0065(15)
O6 0.0387(16) 0.0549(17) 0.077(2) -0.0012(14) -0.0106(16) -0.0068(17)
O7 0.070(2) 0.0441(15) 0.0517(17) -0.0187(14) 0.0021(15) 0.0053(14)
N1 0.058(2) 0.0326(16) 0.044(2) -0.0040(16) -0.0153(17) 0.0052(14)
N2 0.044(2) 0.0391(16) 0.0391(18) -0.0051(15) 0.0050(16) -0.0065(15)
C1 0.051(2) 0.047(2) 0.059(3) 0.0125(18) -0.009(2) -0.011(2)
C2 0.0358(19) 0.0371(18) 0.042(2) 0.0007(16) -0.0077(16) -0.0076(17)
C3 0.050(2) 0.0285(17) 0.039(2) -0.0011(16) -0.0090(17) 0.0033(15)
C4 0.0358(19) 0.0388(19) 0.0335(19) -0.0086(16) 0.0015(15) 0.0028(15)
C5 0.0268(16) 0.0322(15) 0.0307(18) -0.0046(13) -0.0045(15) 0.0029(17)
C6 0.037(2) 0.0323(18) 0.0342(19) -0.0063(15) -0.0001(16) 0.0020(16)
C7 0.0304(18) 0.042(2) 0.039(2) -0.0069(16) 0.0000(16) -0.0065(17)
C8 0.0294(18) 0.0328(18) 0.0346(17) 0.0035(14) 0.0080(15) 0.0015(16)
C9 0.0383(19) 0.0254(16) 0.0283(16) 0.0049(15) 0.0017(15) 0.0020(14)
C10 0.036(2) 0.0325(17) 0.0324(18) 0.0090(15) -0.0008(16) -0.0015(15)
C11 0.0328(19) 0.0326(17) 0.0315(18) -0.0003(15) 0.0062(15) -0.0024(15)
C12 0.044(2) 0.0280(17) 0.0366(19) 0.0059(15) 0.0014(17) 0.0056(15)
C13 0.0362(19) 0.0326(17) 0.0397(19) 0.0112(15) 0.0006(16) 0.0040(16)

loop_
_atom_type_symbol
_atom_type_description
_atom_type_scat_dispersion_real
_atom_type_scat_dispersion_imag
_atom_type_scat_source
C C 0.0033 0.0016 'International Tables Vol C Tables 4.2.6.8 and 6.1.1.4'
H H 0.0000 0.0000 'International Tables Vol C Tables 4.2.6.8 and 6.1.1.4'
N N 0.0061 0.0033 'International Tables Vol C Tables 4.2.6.8 and 6.1.1.4'
O O 0.0106 0.0060 'International Tables Vol C Tables 4.2.6.8 and 6.1.1.4'
S S 0.1246 0.1234 'International Tables Vol C Tables 4.2.6.8 and 6.1.1.4'

loop_
_geom_angle_atom_site_label_1
_geom_angle_atom_site_label_2
_geom_angle_atom_site_label_3
_geom_angle
O1 S1 O2 121.20(17)
O1 S1 O3 102.73(16)
O1 S1 C5 110.64(16)
O2 S1 O3 107.40(14)
O2 S1 C5 109.80(17)
O3 S1 C5 103.27(15)
C8 O3 S1 118.7(2)
O4 N1 C9 116.5(3)
O5 N1 O4 125.9(3)
O5 N1 C9 117.6(4)
O6 N2 C11 118.6(3)
O7 N2 O6 123.2(3)
O7 N2 C11 118.3(3)
H1A C1 H1B 109.5
H1A C1 H1C 109.5
H1B C1 H1C 109.5
C2 C1 H1A 109.5
C2 C1 H1B 109.5
C2 C1 H1C 109.5
C3 C2 C1 121.0(3)
C3 C2 C7 118.5(3)
C7 C2 C1 120.5(3)
C2 C3 H3 119.2
C4 C3 C2 121.6(3)
C4 C3 H3 119.2
C3 C4 H4 120.7
C3 C4 C5 118.6(3)
C5 C4 H4 120.7
C4 C5 S1 118.8(3)
C6 C5 S1 120.0(2)
C6 C5 C4 121.2(3)
C5 C6 H6 120.6
C7 C6 C5 118.8(3)
C7 C6 H6 120.6
C2 C7 H7 119.4
C6 C7 C2 121.3(3)
C6 C7 H7 119.4
C9 C8 O3 119.7(3)
C13 C8 O3 120.6(3)
C13 C8 C9 119.8(3)
C8 C9 N1 120.8(3)
C10 C9 N1 117.5(3)
C10 C9 C8 121.6(3)
C9 C10 H10 121.3
C9 C10 C11 117.5(3)
C11 C10 H10 121.3
C10 C11 N2 118.2(3)
C10 C11 C12 122.3(3)
C12 C11 N2 119.5(3)
C11 C12 H12 120.2
C11 C12 C13 119.7(3)
C13 C12 H12 120.2
C8 C13 H13 120.5
C12 C13 C8 119.1(3)
C12 C13 H13 120.5

loop_
_geom_bond_atom_site_label_1
_geom_bond_atom_site_label_2
_geom_bond_distance
S1 O1 1.414(3)
S1 O2 1.415(3)
S1 O3 1.634(3)
S1 C5 1.737(3)
O3 C8 1.391(4)
O4 N1 1.224(4)
O5 N1 1.210(4)
O6 N2 1.231(4)
O7 N2 1.228(4)
N1 C9 1.468(5)
N2 C11 1.465(4)
C1 H1A 0.9800
C1 H1B 0.9800
C1 H1C 0.9800
C1 C2 1.507(5)
C2 C3 1.387(5)
C2 C7 1.391(5)
C3 H3 0.9500
C3 C4 1.381(5)
C4 H4 0.9500
C4 C5 1.390(4)
C5 C6 1.388(5)
C6 H6 0.9500
C6 C7 1.381(5)
C7 H7 0.9500
C8 C9 1.389(5)
C8 C13 1.389(5)
C9 C10 1.374(5)
C10 H10 0.9500
C10 C11 1.378(5)
C11 C12 1.379(5)
C12 H12 0.9500
C12 C13 1.379(5)
C13 H13 0.9500

loop_
_geom_hbond_atom_site_label_D
_geom_hbond_atom_site_label_H
_geom_hbond_atom_site_label_A
_geom_hbond_site_symmetry_A
_geom_hbond_distance_DH
_geom_hbond_distance_HA
_geom_hbond_distance_DA
_geom_hbond_angle_DHA
C3 H3 O2 3_654 0.95 2.42 3.273(5) 148.5
C4 H4 O6 4_565 0.95 2.57 3.486(5) 161.9
C7 H7 O7 2_665 0.95 2.75 3.499(5) 136.7
C10 H10 O7 2_664 0.95 2.51 3.233(5) 132.7
C12 H12 O4 3_645 0.95 2.34 3.087(5) 135.3

loop_
_geom_torsion_atom_site_label_1
_geom_torsion_atom_site_label_2
_geom_torsion_atom_site_label_3
_geom_torsion_atom_site_label_4
_geom_torsion
S1 O3 C8 C9 101.6(3)
S1 O3 C8 C13 -79.5(4)
S1 C5 C6 C7 -177.7(3)
O1 S1 O3 C8 -177.1(2)
O1 S1 C5 C4 21.1(3)
O1 S1 C5 C6 -161.2(3)
O2 S1 O3 C8 54.0(3)
O2 S1 C5 C4 157.5(3)
O2 S1 C5 C6 -24.8(3)
O3 S1 C5 C4 -88.2(3)
O3 S1 C5 C6 89.5(3)
O3 C8 C9 N1 3.0(5)
O3 C8 C9 C10 -179.9(3)
O3 C8 C13 C12 -177.6(3)
O4 N1 C9 C8 44.8(5)
O4 N1 C9 C10 -132.4(4)
O5 N1 C9 C8 -136.9(4)
O5 N1 C9 C10 46.0(5)
O6 N2 C11 C10 1.6(5)
O6 N2 C11 C12 -177.8(3)
O7 N2 C11 C10 -178.0(3)
O7 N2 C11 C12 2.6(5)
N1 C9 C10 C11 174.5(3)
N2 C11 C12 C13 179.9(3)
C1 C2 C3 C4 -179.7(3)
C1 C2 C7 C6 -179.7(4)
C2 C3 C4 C5 -0.7(5)
C3 C2 C7 C6 0.5(5)
C3 C4 C5 S1 178.3(3)
C3 C4 C5 C6 0.6(5)
C4 C5 C6 C7 0.0(5)
C5 S1 O3 C8 -62.0(3)
C5 C6 C7 C2 -0.6(5)
C7 C2 C3 C4 0.2(5)
C8 C9 C10 C11 -2.7(5)
C9 C8 C13 C12 1.4(5)
C9 C10 C11 N2 -177.5(3)
C9 C10 C11 C12 1.9(5)
C10 C11 C12 C13 0.5(5)
C11 C12 C13 C8 -2.2(5)
C13 C8 C9 N1 -176.0(3)
C13 C8 C9 C10 1.1(5)

_cod_database_fobs_code 2241046
